data_4130690
loop_
_publ_author_name
'Chelli, Saloua'
'Troshin, Konstantin'
'Mayer, Peter'
'Lakhdar, Sami'
'Ofial, Armin R.'
'Mayr, Herbert'

_publ_section_title
;
 Nucleophilicity Parameters of Stabilized Iodonium Ylides for
 Characterizing Their Synthetic Potential.
;
_journal_issue 32
_journal_name_full 'Journal of the American Chemical Society'
_journal_page_first 10304
_journal_page_last 10313
_journal_paper_doi 10.1021/jacs.6b05768
_journal_volume 138
_journal_year 2016
_chemical_formula_moiety 'C35 H42 N2 O4'
_chemical_formula_sum 'C35 H42 N2 O4'
_chemical_formula_weight 554.719
_space_group_IT_number 14
_space_group_name_Hall '-P 2yn'
_space_group_name_H-M_alt 'P 1 21/n 1'
_symmetry_cell_setting monoclinic
_symmetry_Int_Tables_number 14
_symmetry_space_group_name_Hall '-P 2yn'
_symmetry_space_group_name_H-M 'P 1 21/n 1'
_atom_sites_solution_hydrogens geom
_atom_sites_solution_primary direct
_atom_sites_solution_secondary difmap
_audit_block_code C35H42N2O4_po046_mayr
_audit_creation_date
;
'Wed Mar 16 15:46:22 2011'
;
_audit_creation_method 'form98_non/compatible with shelxl97-2'
_audit_update_record 18-Mar-11
_cell_angle_alpha 90.00
_cell_angle_beta 103.094(6)
_cell_angle_gamma 90.00
_cell_formula_units_Z 4
_cell_length_a 10.4286(6)
_cell_length_b 17.5922(10)
_cell_length_c 17.2786(11)
_cell_measurement_reflns_used 4317
_cell_measurement_temperature 173(2)
_cell_measurement_theta_max 26.2498
_cell_measurement_theta_min 4.1636
_cell_volume 3087.5(3)
_computing_cell_refinement
;
CrysAlisPro, Oxford Diffraction Ltd.,
Version 1.171.33.41 (release 06-05-2009 CrysAlis171 .NET)
(compiled May  6 2009,17:20:42)
;
_computing_data_collection
;
CrysAlisPro, Oxford Diffraction Ltd.,
Version 1.171.33.41 (release 06-05-2009 CrysAlis171 .NET)
(compiled May  6 2009,17:20:42)
;
_computing_data_reduction
;
CrysAlisPro, Oxford Diffraction Ltd.,
Version 1.171.33.41 (release 06-05-2009 CrysAlis171 .NET)
(compiled May  6 2009,17:20:42)
;
_computing_structure_refinement
;
Sheldrick, G. M. (2008).
<i>Acta Cryst.</i> A<b>64</b>, 112--122.
;
_computing_structure_solution
;
A. Altomare, M. C. Burla, M. Camalli, G. L. Cascarano, C. Giacovazzo, A.
Guagliardi, A. G. G. Moliterni, G. Polidori, R. Spagna: SIR97: a new tool for
crystal structure determination and refinement; J. Appl. Crystallogr. 1999,
32, 115-119.
;
_diffrn_ambient_temperature 173(2)
_diffrn_detector_area_resol_mean 15.9809
_diffrn_measured_fraction_theta_full 0.993
_diffrn_measured_fraction_theta_max 0.993
_diffrn_measurement_details
;
#__ type_ start__ end____ width___ exp.time_
  1 omega -103.00  -76.00   1.0000   25.0000
omega____ theta____ kappa____ phi______ frames
    -      -20.2931  179.0000   90.0000 27

#__ type_ start__ end____ width___ exp.time_
  2 omega  -52.00   47.00   1.0000   25.0000
omega____ theta____ kappa____ phi______ frames
    -       21.2306  -38.0000  150.0000 99

#__ type_ start__ end____ width___ exp.time_
  3 omega    0.00   67.00   1.0000   25.0000
omega____ theta____ kappa____ phi______ frames
    -       21.2306   77.0000   30.0000 67

#__ type_ start__ end____ width___ exp.time_
  4 omega  -12.00   94.00   1.0000   25.0000
omega____ theta____ kappa____ phi______ frames
    -       21.2306   77.0000  -60.0000 106

#__ type_ start__ end____ width___ exp.time_
  5 omega   34.00   59.00   1.0000   25.0000
omega____ theta____ kappa____ phi______ frames
    -       21.2306  179.0000    0.0000 25

#__ type_ start__ end____ width___ exp.time_
  6 omega  -51.00   54.00   1.0000   25.0000
omega____ theta____ kappa____ phi______ frames
    -       21.2306  -77.0000   90.0000 105

;
_diffrn_measurement_device 'CCD camera on \k-goniostat'
_diffrn_measurement_device_type 'Oxford XCalibur'
_diffrn_measurement_method '\w scans'
_diffrn_orient_matrix_UB_11 -0.0133922302
_diffrn_orient_matrix_UB_12 0.0051731243
_diffrn_orient_matrix_UB_13 0.0381533755
_diffrn_orient_matrix_UB_21 -0.0685002201
_diffrn_orient_matrix_UB_22 0.0001417920
_diffrn_orient_matrix_UB_23 -0.0173555905
_diffrn_orient_matrix_UB_31 -0.0019662212
_diffrn_orient_matrix_UB_32 -0.0400387793
_diffrn_orient_matrix_UB_33 0.0048140380
_diffrn_radiation_collimation '0.5 mm collimator'
_diffrn_radiation_monochromator graphite
_diffrn_radiation_source 'fine-focus sealed tube'
_diffrn_radiation_type MoK\a
_diffrn_radiation_wavelength 0.71073
_diffrn_reflns_av_R_equivalents 0.0640
_diffrn_reflns_av_sigmaI/netI 0.1237
_diffrn_reflns_limit_h_max 12
_diffrn_reflns_limit_h_min -13
_diffrn_reflns_limit_k_max 21
_diffrn_reflns_limit_k_min -21
_diffrn_reflns_limit_l_max 17
_diffrn_reflns_limit_l_min -21
_diffrn_reflns_number 22937
_diffrn_reflns_theta_full 26.36
_diffrn_reflns_theta_max 26.36
_diffrn_reflns_theta_min 4.18
_diffrn_source_current 40_mA
_diffrn_source_power 2.00_kW
_diffrn_source_type 'Spellman generator'
_diffrn_source_voltage 50_kV
_exptl_absorpt_coefficient_mu 0.077
_exptl_absorpt_correction_T_max 1.00000
_exptl_absorpt_correction_T_min 0.93582
_exptl_absorpt_correction_type multi-scan
_exptl_absorpt_process_details
;
CrysAlisPro, Oxford Diffraction Ltd.,
Version 1.171.33.41 (release 06-05-2009 CrysAlis171 .NET)
(compiled May  6 2009,17:20:42)
Empirical absorption correction using spherical harmonics,
 implemented in SCALE3 ABSPACK scaling algorithm.
;
_exptl_crystal_colour colourless
_exptl_crystal_density_diffrn 1.19339(12)
_exptl_crystal_density_method 'not measured'
_exptl_crystal_description rod
_exptl_crystal_F_000 1192
_exptl_crystal_size_max 0.27
_exptl_crystal_size_mid 0.12
_exptl_crystal_size_min 0.09
_refine_diff_density_max 0.193
_refine_diff_density_min -0.136
_refine_diff_density_rms 0.032
_refine_ls_extinction_method none
_refine_ls_goodness_of_fit_ref 0.763
_refine_ls_hydrogen_treatment constr
_refine_ls_matrix_type full
_refine_ls_number_parameters 378
_refine_ls_number_reflns 6259
_refine_ls_number_restraints 0
_refine_ls_restrained_S_all 0.763
_refine_ls_R_factor_all 0.1120
_refine_ls_R_factor_gt 0.0410
_refine_ls_shift/su_max 0.001
_refine_ls_shift/su_mean 0.000
_refine_ls_structure_factor_coef Fsqd
_refine_ls_weighting_details 'calc w=1/[\s^2^(Fo^2^)+(0.0311P)^2^+0.0000P] where P=(Fo^2^+2Fc^2^)/3'
_refine_ls_weighting_scheme calc
_refine_ls_wR_factor_gt 0.0709
_refine_ls_wR_factor_ref 0.0795
_reflns_number_gt 2910
_reflns_number_total 6259
_reflns_threshold_expression >2sigma(I)
_cod_data_source_file ja6b05768_si_002.cif
_cod_data_source_block po046
_cod_original_sg_symbol_H-M 'P 21/n'
_cod_database_code 4130690

loop_
_symmetry_equiv_pos_as_xyz
'x, y, z'
'-x+1/2, y+1/2, -z+1/2'
'-x, -y, -z'
'x-1/2, -y-1/2, z-1/2'

loop_
_atom_site_label
_atom_site_type_symbol
_atom_site_fract_x
_atom_site_fract_y
_atom_site_fract_z
_atom_site_U_iso_or_equiv
_atom_site_adp_type
_atom_site_occupancy
_atom_site_symmetry_multiplicity
_atom_site_calc_flag
_atom_site_refinement_flags
O1 O 0.60884(12) 0.25894(7) 0.94514(7) 0.0403(3) Uani 1 1 d .
O2 O 0.79448(12) 0.06364(7) 0.83646(7) 0.0415(3) Uani 1 1 d .
O3 O 0.76710(11) 0.23264(6) 0.82574(6) 0.0339(3) Uani 1 1 d .
O4 O 1.14266(14) 0.22447(7) 0.72379(7) 0.0534(4) Uani 1 1 d .
N1 N 0.99824(17) 0.06708(9) 1.25172(9) 0.0520(5) Uani 1 1 d .
N2 N 1.11268(18) 0.56166(9) 0.92864(10) 0.0563(5) Uani 1 1 d .
C1 C 0.93316(18) 0.08592(10) 1.17515(10) 0.0326(5) Uani 1 1 d .
C2 C 0.86868(18) 0.15550(10) 1.15706(10) 0.0382(5) Uani 1 1 d .
H2 H 0.8682 0.1908 1.1986 0.046 Uiso 1 1 calc R
C3 C 0.80561(17) 0.17402(10) 1.08024(10) 0.0353(5) Uani 1 1 d .
H3 H 0.7626 0.2218 1.0703 0.042 Uiso 1 1 calc R
C4 C 0.80309(16) 0.12488(9) 1.01687(9) 0.0265(4) Uani 1 1 d .
C5 C 0.86692(16) 0.05543(9) 1.03496(10) 0.0282(4) Uani 1 1 d .
H5 H 0.8668 0.0202 0.9933 0.034 Uiso 1 1 calc R
C6 C 0.93039(16) 0.03604(10) 1.11156(10) 0.0305(4) Uani 1 1 d .
H6 H 0.9729 -0.0119 1.1213 0.037 Uiso 1 1 calc R
C7 C 1.0105(2) 0.12365(11) 1.31404(10) 0.0554(6) Uani 1 1 d .
H7A H 1.0457 0.1708 1.2969 0.083 Uiso 1 1 calc R
H7B H 1.0704 0.1049 1.3624 0.083 Uiso 1 1 calc R
H7C H 0.9238 0.1335 1.3249 0.083 Uiso 1 1 calc R
C8 C 1.0194(2) -0.00996(11) 1.27698(10) 0.0495(6) Uani 1 1 d .
H8A H 0.9427 -0.0284 1.2954 0.074 Uiso 1 1 calc R
H8B H 1.0979 -0.0131 1.3205 0.074 Uiso 1 1 calc R
H8C H 1.0320 -0.0413 1.2324 0.074 Uiso 1 1 calc R
C9 C 0.74105(16) 0.15044(9) 0.93100(9) 0.0240(4) Uani 1 1 d .
C10 C 0.61112(17) 0.19081(10) 0.93399(9) 0.0298(4) Uani 1 1 d .
C11 C 0.49018(17) 0.14252(10) 0.92720(10) 0.0395(5) Uani 1 1 d .
H11A H 0.4122 0.1760 0.9205 0.047 Uiso 1 1 calc R
H11B H 0.4974 0.1136 0.9772 0.047 Uiso 1 1 calc R
C12 C 0.46963(17) 0.08658(10) 0.85750(11) 0.0362(5) Uani 1 1 d .
C13 C 0.59212(17) 0.03654(10) 0.87015(11) 0.0355(5) Uani 1 1 d .
H13A H 0.5997 0.0071 0.9198 0.043 Uiso 1 1 calc R
H13B H 0.5820 -0.0001 0.8257 0.043 Uiso 1 1 calc R
C14 C 0.71584(18) 0.08115(9) 0.87513(10) 0.0274(4) Uani 1 1 d .
C15 C 0.34909(18) 0.03709(11) 0.85594(13) 0.0583(6) Uani 1 1 d .
H15A H 0.3613 0.0087 0.9059 0.087 Uiso 1 1 calc R
H15B H 0.3376 0.0014 0.8114 0.087 Uiso 1 1 calc R
H15C H 0.2708 0.0694 0.8496 0.087 Uiso 1 1 calc R
C16 C 0.45166(18) 0.13004(10) 0.77919(10) 0.0450(5) Uani 1 1 d .
H16A H 0.3732 0.1623 0.7720 0.067 Uiso 1 1 calc R
H16B H 0.4410 0.0939 0.7351 0.067 Uiso 1 1 calc R
H16C H 0.5292 0.1618 0.7803 0.067 Uiso 1 1 calc R
C17 C 0.83491(16) 0.20706(9) 0.90387(9) 0.0284(4) Uani 1 1 d .
H17 H 0.8445 0.2519 0.9402 0.034 Uiso 1 1 calc R
C18 C 0.96966(17) 0.17767(10) 0.90600(10) 0.0322(5) Uani 1 1 d .
H18 H 1.0057 0.1393 0.9433 0.039 Uiso 1 1 calc R
C19 C 1.04000(17) 0.20387(9) 0.85710(10) 0.0316(4) Uani 1 1 d .
H19 H 1.1264 0.1851 0.8601 0.038 Uiso 1 1 calc R
C20 C 0.98276(16) 0.26351(9) 0.79669(10) 0.0266(4) Uani 1 1 d .
C21 C 1.04274(19) 0.25972(10) 0.72349(11) 0.0339(5) Uani 1 1 d .
C22 C 0.96872(17) 0.30360(10) 0.65328(10) 0.0375(5) Uani 1 1 d .
H22A H 1.0161 0.3005 0.6098 0.045 Uiso 1 1 calc R
H22B H 0.9643 0.3577 0.6681 0.045 Uiso 1 1 calc R
C23 C 0.82890(19) 0.27250(12) 0.62411(11) 0.0460(5) Uani 1 1 d .
C24 C 0.77125(18) 0.25112(10) 0.69381(10) 0.0386(5) Uani 1 1 d .
H24 H 0.6803 0.2387 0.6829 0.046 Uiso 1 1 calc R
C25 C 0.83687(17) 0.24835(9) 0.76831(10) 0.0291(4) Uani 1 1 d .
C26 C 0.7407(2) 0.33432(14) 0.57643(12) 0.0769(8) Uani 1 1 d .
H26A H 0.6523 0.3137 0.5557 0.115 Uiso 1 1 calc R
H26B H 0.7782 0.3509 0.5321 0.115 Uiso 1 1 calc R
H26C H 0.7355 0.3777 0.6111 0.115 Uiso 1 1 calc R
C27 C 0.8334(3) 0.20238(14) 0.57223(13) 0.0866(9) Uani 1 1 d .
H27A H 0.8907 0.1638 0.6033 0.130 Uiso 1 1 calc R
H27B H 0.8681 0.2168 0.5261 0.130 Uiso 1 1 calc R
H27C H 0.7444 0.1817 0.5541 0.130 Uiso 1 1 calc R
C28 C 1.01255(17) 0.34339(9) 0.83233(10) 0.0290(4) Uani 1 1 d .
C29 C 0.91711(18) 0.39814(10) 0.83279(10) 0.0369(5) Uani 1 1 d .
H29 H 0.8274 0.3863 0.8106 0.044 Uiso 1 1 calc R
C30 C 0.94898(19) 0.46951(10) 0.86465(11) 0.0421(5) Uani 1 1 d .
H30 H 0.8807 0.5053 0.8646 0.051 Uiso 1 1 calc R
C31 C 1.0792(2) 0.49026(10) 0.89691(10) 0.0396(5) Uani 1 1 d .
C32 C 1.17509(19) 0.43517(11) 0.89546(11) 0.0451(5) Uani 1 1 d .
H32 H 1.2651 0.4471 0.9166 0.054 Uiso 1 1 calc R
C33 C 1.14207(18) 0.36380(10) 0.86407(11) 0.0408(5) Uani 1 1 d .
H33 H 1.2099 0.3277 0.8642 0.049 Uiso 1 1 calc R
C34 C 1.0119(2) 0.61643(11) 0.93343(12) 0.0637(7) Uani 1 1 d .
H34A H 0.9567 0.6253 0.8802 0.096 Uiso 1 1 calc R
H34B H 1.0531 0.6643 0.9550 0.096 Uiso 1 1 calc R
H34C H 0.9573 0.5969 0.9683 0.096 Uiso 1 1 calc R
C35 C 1.2468(2) 0.58128(13) 0.96153(15) 0.0864(8) Uani 1 1 d .
H35A H 1.2841 0.5458 1.0045 0.130 Uiso 1 1 calc R
H35B H 1.2513 0.6331 0.9827 0.130 Uiso 1 1 calc R
H35C H 1.2969 0.5783 0.9200 0.130 Uiso 1 1 calc R

loop_
_atom_site_aniso_label
_atom_site_aniso_U_11
_atom_site_aniso_U_22
_atom_site_aniso_U_33
_atom_site_aniso_U_23
_atom_site_aniso_U_13
_atom_site_aniso_U_12
O1 0.0480(9) 0.0319(8) 0.0402(8) -0.0019(7) 0.0081(6) 0.0096(7)
O2 0.0329(8) 0.0487(8) 0.0447(8) -0.0158(7) 0.0121(7) -0.0032(7)
O3 0.0256(7) 0.0467(8) 0.0282(7) 0.0113(6) 0.0037(6) 0.0026(6)
O4 0.0466(9) 0.0611(9) 0.0579(9) 0.0068(8) 0.0230(8) 0.0154(8)
N1 0.0797(13) 0.0382(11) 0.0272(9) 0.0017(9) -0.0107(9) 0.0036(9)
N2 0.0629(13) 0.0381(11) 0.0612(12) -0.0144(10) 0.0003(10) -0.0024(10)
C1 0.0355(12) 0.0335(11) 0.0272(11) 0.0030(10) 0.0036(9) -0.0030(9)
C2 0.0542(13) 0.0324(11) 0.0258(11) -0.0065(9) 0.0045(10) 0.0016(10)
C3 0.0443(13) 0.0284(10) 0.0320(11) -0.0002(10) 0.0061(10) 0.0049(9)
C4 0.0279(11) 0.0270(10) 0.0248(10) -0.0017(9) 0.0061(8) -0.0007(8)
C5 0.0286(11) 0.0282(11) 0.0285(11) -0.0037(9) 0.0078(9) -0.0012(9)
C6 0.0308(11) 0.0267(10) 0.0326(11) 0.0042(9) 0.0040(9) 0.0036(8)
C7 0.0696(17) 0.0591(14) 0.0303(11) -0.0038(11) -0.0039(11) 0.0015(12)
C8 0.0583(15) 0.0557(14) 0.0319(11) 0.0084(11) 0.0048(10) 0.0125(11)
C9 0.0267(11) 0.0213(9) 0.0241(10) -0.0023(8) 0.0054(8) 0.0011(8)
C10 0.0370(12) 0.0341(11) 0.0178(9) 0.0011(9) 0.0052(8) 0.0036(10)
C11 0.0333(12) 0.0461(12) 0.0418(12) -0.0007(10) 0.0142(10) 0.0022(10)
C12 0.0282(12) 0.0381(11) 0.0425(12) -0.0006(10) 0.0085(9) -0.0025(9)
C13 0.0365(12) 0.0306(10) 0.0383(11) -0.0061(9) 0.0063(9) -0.0045(9)
C14 0.0297(12) 0.0268(10) 0.0242(10) 0.0002(8) 0.0029(9) 0.0032(9)
C15 0.0359(13) 0.0604(14) 0.0788(16) -0.0002(13) 0.0130(12) -0.0101(11)
C16 0.0383(13) 0.0515(13) 0.0411(12) -0.0034(11) 0.0004(10) 0.0018(10)
C17 0.0301(11) 0.0284(10) 0.0236(10) 0.0029(8) -0.0004(8) 0.0007(9)
C18 0.0287(12) 0.0292(10) 0.0334(11) 0.0051(9) -0.0041(9) -0.0009(9)
C19 0.0242(11) 0.0295(10) 0.0379(11) 0.0022(9) 0.0002(9) 0.0002(8)
C20 0.0222(10) 0.0278(10) 0.0288(10) 0.0025(9) 0.0037(8) -0.0040(8)
C21 0.0308(12) 0.0307(11) 0.0419(12) 0.0008(10) 0.0115(10) -0.0036(9)
C22 0.0382(13) 0.0448(12) 0.0318(11) 0.0071(10) 0.0126(10) -0.0047(10)
C23 0.0403(13) 0.0679(14) 0.0289(11) 0.0028(11) 0.0057(10) -0.0156(11)
C24 0.0344(12) 0.0480(13) 0.0309(11) 0.0034(10) 0.0022(9) -0.0108(10)
C25 0.0311(11) 0.0284(10) 0.0285(11) 0.0043(9) 0.0079(9) -0.0016(8)
C26 0.0430(15) 0.135(2) 0.0472(13) 0.0461(15) -0.0014(12) -0.0043(15)
C27 0.107(2) 0.112(2) 0.0502(14) -0.0358(16) 0.0384(15) -0.0593(18)
C28 0.0284(11) 0.0281(10) 0.0297(10) 0.0030(9) 0.0053(9) -0.0004(9)
C29 0.0305(12) 0.0358(12) 0.0412(12) 0.0014(10) 0.0014(9) -0.0005(9)
C30 0.0411(14) 0.0345(12) 0.0492(13) -0.0037(10) 0.0070(11) 0.0046(10)
C31 0.0499(14) 0.0314(12) 0.0348(12) -0.0007(10) 0.0038(10) -0.0030(11)
C32 0.0365(13) 0.0390(12) 0.0531(13) -0.0046(11) -0.0037(10) -0.0060(11)
C33 0.0305(12) 0.0340(12) 0.0553(13) -0.0028(10) 0.0042(10) 0.0029(9)
C34 0.092(2) 0.0422(13) 0.0568(14) -0.0107(12) 0.0169(14) 0.0039(13)
C35 0.081(2) 0.0552(16) 0.104(2) -0.0242(15) -0.0185(16) -0.0158(14)

loop_
_atom_type_symbol
_atom_type_description
_atom_type_scat_dispersion_real
_atom_type_scat_dispersion_imag
_atom_type_scat_source
C C 0.0033 0.0016 'International Tables Vol C Tables 4.2.6.8 and 6.1.1.4'
H H 0.0000 0.0000 'International Tables Vol C Tables 4.2.6.8 and 6.1.1.4'
N N 0.0061 0.0033 'International Tables Vol C Tables 4.2.6.8 and 6.1.1.4'
O O 0.0106 0.0060 'International Tables Vol C Tables 4.2.6.8 and 6.1.1.4'

loop_
_geom_angle_atom_site_label_1
_geom_angle_atom_site_label_2
_geom_angle_atom_site_label_3
_geom_angle
C25 O3 C17 120.38(13)
C1 N1 C8 121.92(15)
C1 N1 C7 119.17(15)
C8 N1 C7 116.32(15)
C31 N2 C35 120.91(18)
C31 N2 C34 120.52(18)
C35 N2 C34 118.47(18)
N1 C1 C2 122.05(17)
N1 C1 C6 121.22(16)
C2 C1 C6 116.72(16)
C3 C2 C1 121.48(17)
C3 C2 H2 119.3
C1 C2 H2 119.3
C2 C3 C4 122.03(16)
C2 C3 H3 119.0
C4 C3 H3 119.0
C3 C4 C5 116.48(15)
C3 C4 C9 120.28(14)
C5 C4 C9 123.08(14)
C6 C5 C4 122.17(16)
C6 C5 H5 118.9
C4 C5 H5 118.9
C5 C6 C1 121.12(16)
C5 C6 H6 119.4
C1 C6 H6 119.4
N1 C7 H7A 109.5
N1 C7 H7B 109.5
H7A C7 H7B 109.5
N1 C7 H7C 109.5
H7A C7 H7C 109.5
H7B C7 H7C 109.5
N1 C8 H8A 109.5
N1 C8 H8B 109.5
H8A C8 H8B 109.5
N1 C8 H8C 109.5
H8A C8 H8C 109.5
H8B C8 H8C 109.5
C14 C9 C10 111.06(14)
C14 C9 C17 110.53(13)
C10 C9 C17 109.63(13)
C14 C9 C4 110.27(13)
C10 C9 C4 106.39(13)
C17 C9 C4 108.87(13)
O1 C10 C11 121.58(16)
O1 C10 C9 120.59(16)
C11 C10 C9 117.74(15)
C10 C11 C12 112.94(14)
C10 C11 H11A 109.0
C12 C11 H11A 109.0
C10 C11 H11B 109.0
C12 C11 H11B 109.0
H11A C11 H11B 107.8
C15 C12 C13 109.47(15)
C15 C12 C16 109.56(16)
C13 C12 C16 110.25(15)
C15 C12 C11 110.40(15)
C13 C12 C11 107.13(15)
C16 C12 C11 109.99(15)
C14 C13 C12 112.88(15)
C14 C13 H13A 109.0
C12 C13 H13A 109.0
C14 C13 H13B 109.0
C12 C13 H13B 109.0
H13A C13 H13B 107.8
O2 C14 C13 121.24(16)
O2 C14 C9 120.48(16)
C13 C14 C9 118.28(15)
C12 C15 H15A 109.5
C12 C15 H15B 109.5
H15A C15 H15B 109.5
C12 C15 H15C 109.5
H15A C15 H15C 109.5
H15B C15 H15C 109.5
C12 C16 H16A 109.5
C12 C16 H16B 109.5
H16A C16 H16B 109.5
C12 C16 H16C 109.5
H16A C16 H16C 109.5
H16B C16 H16C 109.5
O3 C17 C18 112.95(14)
O3 C17 C9 105.96(13)
C18 C17 C9 115.37(14)
O3 C17 H17 107.4
C18 C17 H17 107.4
C9 C17 H17 107.4
C19 C18 C17 121.35(16)
C19 C18 H18 119.3
C17 C18 H18 119.3
C18 C19 C20 119.77(16)
C18 C19 H19 120.1
C20 C19 H19 120.1
C19 C20 C25 108.29(13)
C19 C20 C21 111.70(14)
C25 C20 C21 107.03(14)
C19 C20 C28 110.31(13)
C25 C20 C28 112.84(14)
C21 C20 C28 106.66(13)
O4 C21 C22 123.56(17)
O4 C21 C20 121.97(17)
C22 C21 C20 114.46(15)
C21 C22 C23 111.12(15)
C21 C22 H22A 109.4
C23 C22 H22A 109.4
C21 C22 H22B 109.4
C23 C22 H22B 109.4
H22A C22 H22B 108.0
C24 C23 C27 109.67(16)
C24 C23 C22 110.35(14)
C27 C23 C22 109.09(17)
C24 C23 C26 107.80(16)
C27 C23 C26 110.49(17)
C22 C23 C26 109.44(16)
C25 C24 C23 125.24(17)
C25 C24 H24 117.4
C23 C24 H24 117.4
C24 C25 O3 117.88(16)
C24 C25 C20 124.97(16)
O3 C25 C20 117.12(14)
C23 C26 H26A 109.5
C23 C26 H26B 109.5
H26A C26 H26B 109.5
C23 C26 H26C 109.5
H26A C26 H26C 109.5
H26B C26 H26C 109.5
C23 C27 H27A 109.5
C23 C27 H27B 109.5
H27A C27 H27B 109.5
C23 C27 H27C 109.5
H27A C27 H27C 109.5
H27B C27 H27C 109.5
C33 C28 C29 117.05(16)
C33 C28 C20 119.07(15)
C29 C28 C20 123.86(16)
C30 C29 C28 121.71(17)
C30 C29 H29 119.1
C28 C29 H29 119.1
C29 C30 C31 121.46(18)
C29 C30 H30 119.3
C31 C30 H30 119.3
N2 C31 C30 122.09(18)
N2 C31 C32 121.33(19)
C30 C31 C32 116.58(17)
C33 C32 C31 121.50(18)
C33 C32 H32 119.3
C31 C32 H32 119.3
C32 C33 C28 121.70(17)
C32 C33 H33 119.1
C28 C33 H33 119.1
N2 C34 H34A 109.5
N2 C34 H34B 109.5
H34A C34 H34B 109.5
N2 C34 H34C 109.5
H34A C34 H34C 109.5
H34B C34 H34C 109.5
N2 C35 H35A 109.5
N2 C35 H35B 109.5
H35A C35 H35B 109.5
N2 C35 H35C 109.5
H35A C35 H35C 109.5
H35B C35 H35C 109.5

loop_
_geom_bond_atom_site_label_1
_geom_bond_atom_site_label_2
_geom_bond_distance
O1 C10 1.2149(18)
O2 C14 1.2094(18)
O3 C25 1.3849(18)
O3 C17 1.4464(18)
O4 C21 1.2116(19)
N1 C1 1.383(2)
N1 C8 1.426(2)
N1 C7 1.450(2)
N2 C31 1.383(2)
N2 C35 1.427(2)
N2 C34 1.442(2)
C1 C2 1.397(2)
C1 C6 1.401(2)
C2 C3 1.380(2)
C2 H2 0.9500
C3 C4 1.391(2)
C3 H3 0.9500
C4 C5 1.393(2)
C4 C9 1.545(2)
C5 C6 1.382(2)
C5 H5 0.9500
C6 H6 0.9500
C7 H7A 0.9800
C7 H7B 0.9800
C7 H7C 0.9800
C8 H8A 0.9800
C8 H8B 0.9800
C8 H8C 0.9800
C9 C14 1.540(2)
C9 C10 1.541(2)
C9 C17 1.542(2)
C10 C11 1.503(2)
C11 C12 1.532(2)
C11 H11A 0.9900
C11 H11B 0.9900
C12 C15 1.524(2)
C12 C13 1.526(2)
C12 C16 1.528(2)
C13 C14 1.496(2)
C13 H13A 0.9900
C13 H13B 0.9900
C15 H15A 0.9800
C15 H15B 0.9800
C15 H15C 0.9800
C16 H16A 0.9800
C16 H16B 0.9800
C16 H16C 0.9800
C17 C18 1.490(2)
C17 H17 1.0000
C18 C19 1.321(2)
C18 H18 0.9500
C19 C20 1.505(2)
C19 H19 0.9500
C20 C25 1.513(2)
C20 C21 1.534(2)
C20 C28 1.537(2)
C21 C22 1.496(2)
C22 C23 1.532(2)
C22 H22A 0.9900
C22 H22B 0.9900
C23 C24 1.510(2)
C23 C27 1.532(3)
C23 C26 1.537(3)
C24 C25 1.315(2)
C24 H24 0.9500
C26 H26A 0.9800
C26 H26B 0.9800
C26 H26C 0.9800
C27 H27A 0.9800
C27 H27B 0.9800
C27 H27C 0.9800
C28 C33 1.385(2)
C28 C29 1.386(2)
C29 C30 1.381(2)
C29 H29 0.9500
C30 C31 1.395(2)
C30 H30 0.9500
C31 C32 1.397(2)
C32 C33 1.380(2)
C32 H32 0.9500
C33 H33 0.9500
C34 H34A 0.9800
C34 H34B 0.9800
C34 H34C 0.9800
C35 H35A 0.9800
C35 H35B 0.9800
C35 H35C 0.9800

loop_
_geom_torsion_atom_site_label_1
_geom_torsion_atom_site_label_2
_geom_torsion_atom_site_label_3
_geom_torsion_atom_site_label_4
_geom_torsion
C8 N1 C1 C2 155.33(18)
C7 N1 C1 C2 -5.8(3)
C8 N1 C1 C6 -25.5(3)
C7 N1 C1 C6 173.40(17)
N1 C1 C2 C3 179.10(17)
C6 C1 C2 C3 -0.1(3)
C1 C2 C3 C4 -0.2(3)
C2 C3 C4 C5 0.4(3)
C2 C3 C4 C9 -175.08(16)
C3 C4 C5 C6 -0.4(2)
C9 C4 C5 C6 175.00(15)
C4 C5 C6 C1 0.1(3)
N1 C1 C6 C5 -179.06(16)
C2 C1 C6 C5 0.1(3)
C3 C4 C9 C14 -164.59(15)
C5 C4 C9 C14 20.2(2)
C3 C4 C9 C10 -44.1(2)
C5 C4 C9 C10 140.70(16)
C3 C4 C9 C17 74.00(19)
C5 C4 C9 C17 -101.23(17)
C14 C9 C10 O1 -149.28(15)
C17 C9 C10 O1 -26.9(2)
C4 C9 C10 O1 90.71(18)
C14 C9 C10 C11 34.0(2)
C17 C9 C10 C11 156.45(14)
C4 C9 C10 C11 -85.99(17)
O1 C10 C11 C12 134.49(17)
C9 C10 C11 C12 -48.8(2)
C10 C11 C12 C15 177.59(15)
C10 C11 C12 C13 58.46(19)
C10 C11 C12 C16 -61.4(2)
C15 C12 C13 C14 -178.09(15)
C16 C12 C13 C14 61.3(2)
C11 C12 C13 C14 -58.35(19)
C12 C13 C14 O2 -131.00(17)
C12 C13 C14 C9 49.0(2)
C10 C9 C14 O2 145.80(15)
C17 C9 C14 O2 23.9(2)
C4 C9 C14 O2 -96.53(18)
C10 C9 C14 C13 -34.2(2)
C17 C9 C14 C13 -156.07(14)
C4 C9 C14 C13 83.51(18)
C25 O3 C17 C18 -17.9(2)
C25 O3 C17 C9 -145.12(13)
C14 C9 C17 O3 62.70(16)
C10 C9 C17 O3 -60.05(16)
C4 C9 C17 O3 -176.05(12)
C14 C9 C17 C18 -63.07(18)
C10 C9 C17 C18 174.19(14)
C4 C9 C17 C18 58.19(18)
O3 C17 C18 C19 29.6(2)
C9 C17 C18 C19 151.73(15)
C17 C18 C19 C20 -1.2(2)
C18 C19 C20 C25 -35.2(2)
C18 C19 C20 C21 -152.85(15)
C18 C19 C20 C28 88.71(18)
C19 C20 C21 O4 -15.0(2)
C25 C20 C21 O4 -133.36(17)
C28 C20 C21 O4 105.62(19)
C19 C20 C21 C22 165.73(14)
C25 C20 C21 C22 47.36(18)
C28 C20 C21 C22 -73.66(17)
O4 C21 C22 C23 118.7(2)
C20 C21 C22 C23 -62.1(2)
C21 C22 C23 C24 39.5(2)
C21 C22 C23 C27 -81.03(19)
C21 C22 C23 C26 157.98(15)
C27 C23 C24 C25 110.6(2)
C22 C23 C24 C25 -9.6(3)
C26 C23 C24 C25 -129.1(2)
C23 C24 C25 O3 175.71(16)
C23 C24 C25 C20 -2.2(3)
C17 O3 C25 C24 161.88(15)
C17 O3 C25 C20 -20.0(2)
C19 C20 C25 C24 -136.23(17)
C21 C20 C25 C24 -15.7(2)
C28 C20 C25 C24 101.37(19)
C19 C20 C25 O3 45.81(19)
C21 C20 C25 O3 166.38(14)
C28 C20 C25 O3 -76.59(17)
C19 C20 C28 C33 55.8(2)
C25 C20 C28 C33 177.07(15)
C21 C20 C28 C33 -65.68(19)
C19 C20 C28 C29 -126.16(18)
C25 C20 C28 C29 -4.9(2)
C21 C20 C28 C29 112.34(18)
C33 C28 C29 C30 -1.1(3)
C20 C28 C29 C30 -179.17(15)
C28 C29 C30 C31 0.9(3)
C35 N2 C31 C30 179.77(19)
C34 N2 C31 C30 3.5(3)
C35 N2 C31 C32 -0.4(3)
C34 N2 C31 C32 -176.70(18)
C29 C30 C31 N2 179.65(16)
C29 C30 C31 C32 -0.2(3)
N2 C31 C32 C33 179.81(17)
C30 C31 C32 C33 -0.4(3)
C31 C32 C33 C28 0.2(3)
C29 C28 C33 C32 0.6(3)
C20 C28 C33 C32 178.71(16)
